data_4107645
loop_
_publ_author_name
'Robert Weiss'
'Matthias Bess'
'Stefan M. Huber'
'Frank W. Heinemann'

_publ_section_title
;
 Nucleophilic \b-Oniovinylation: Concept, Mechanism, Scope, and
 Applications
;
_journal_name_full 'Journal of the American Chemical Society'
_journal_page_first 4610
_journal_page_last 4617
_journal_paper_doi 10.1021/ja071316a
_journal_volume 130
_journal_year 2008
_chemical_formula_sum 'C19 H19 F3 N2 O8 S2'
_chemical_formula_weight 524.48
_chemical_name_systematic
; 
 ? 
;
_space_group_IT_number 2
_symmetry_cell_setting triclinic
_symmetry_space_group_name_Hall '-P 1'
_symmetry_space_group_name_H-M 'P -1'
_atom_sites_solution_hydrogens geom
_atom_sites_solution_primary direct
_atom_sites_solution_secondary difmap
_audit_creation_method SHELXL-97
_cell_angle_alpha 86.2210(10)
_cell_angle_beta 89.665(2)
_cell_angle_gamma 68.304(2)
_cell_formula_units_Z 2
_cell_length_a 8.5359(2)
_cell_length_b 11.0776(3)
_cell_length_c 13.1438(4)
_cell_measurement_reflns_used 5108
_cell_measurement_temperature 173(2)
_cell_volume 1152.06(6)
_computing_cell_refinement DENZO-SMN
_computing_data_collection 'Nonius Collect'
_computing_data_reduction DENZO-SMN
_computing_molecular_graphics 'SHELXTL NT'
_computing_publication_material 'SHELXTL NT'
_computing_structure_refinement 'SHELXL-97 (Sheldrick, 1997)'
_computing_structure_solution 'SHELXS-97 (Sheldrick, 1990)'
_diffrn_ambient_temperature 173(2)
_diffrn_detector_area_resol_mean 9
_diffrn_measured_fraction_theta_full 0.994
_diffrn_measured_fraction_theta_max 0.994
_diffrn_measurement_device_type 'Nonius KappaCCD'
_diffrn_radiation_monochromator graphite
_diffrn_radiation_source 'fine-focus rotating anode'
_diffrn_radiation_type MoK\a
_diffrn_radiation_wavelength 0.71073
_diffrn_reflns_av_R_equivalents 0.0264
_diffrn_reflns_av_sigmaI/netI 0.0446
_diffrn_reflns_limit_h_max 9
_diffrn_reflns_limit_h_min -11
_diffrn_reflns_limit_k_max 14
_diffrn_reflns_limit_k_min -14
_diffrn_reflns_limit_l_max 17
_diffrn_reflns_limit_l_min -17
_diffrn_reflns_number 10092
_diffrn_reflns_theta_full 27.52
_diffrn_reflns_theta_max 27.52
_diffrn_reflns_theta_min 1.55
_exptl_absorpt_coefficient_mu 0.303
_exptl_absorpt_correction_T_max 0.9418
_exptl_absorpt_correction_T_min 0.9418
_exptl_absorpt_correction_type 'empirical (Scalepack)'
_exptl_absorpt_process_details Scalepack
_exptl_crystal_colour colorless
_exptl_crystal_density_diffrn 1.512
_exptl_crystal_description cube
_exptl_crystal_F_000 540
_exptl_crystal_size_max 0.20
_exptl_crystal_size_mid 0.20
_exptl_crystal_size_min 0.20
_refine_diff_density_max 0.699
_refine_diff_density_min -0.560
_refine_diff_density_rms 0.072
_refine_ls_extinction_method none
_refine_ls_goodness_of_fit_ref 0.995
_refine_ls_hydrogen_treatment 'riding model'
_refine_ls_matrix_type full
_refine_ls_number_parameters 311
_refine_ls_number_reflns 5277
_refine_ls_number_restraints 0
_refine_ls_restrained_S_all 0.995
_refine_ls_R_factor_all 0.0795
_refine_ls_R_factor_gt 0.0522
_refine_ls_shift/su_max 0.010
_refine_ls_shift/su_mean 0.000
_refine_ls_structure_factor_coef Fsqd
_refine_ls_weighting_details 'calc w=1/[\s^2^(Fo^2^)+(0.1067P)^2^+0.2746P] where P=(Fo^2^+2Fc^2^)/3'
_refine_ls_weighting_scheme calc
_refine_ls_wR_factor_gt 0.1484
_refine_ls_wR_factor_ref 0.1701
_reflns_number_gt 3707
_reflns_number_total 5277
_reflns_threshold_expression >2sigma(I)
_cod_data_source_file ja071316a-file014.cif
_cod_data_source_block matb11
_cod_original_cell_volume 1152.06(5)
_cod_database_code 4107645

loop_
_symmetry_equiv_pos_as_xyz
'x, y, z'
'-x, -y, -z'

loop_
_atom_site_label
_atom_site_type_symbol
_atom_site_fract_x
_atom_site_fract_y
_atom_site_fract_z
_atom_site_U_iso_or_equiv
_atom_site_adp_type
_atom_site_occupancy
_atom_site_symmetry_multiplicity
_atom_site_calc_flag
_atom_site_refinement_flags
C1 C 0.9086(3) 0.9292(2) 0.13903(16) 0.0245(4) Uani 1 1 d .
C1A C 0.8673(3) 0.8711(2) 0.04815(17) 0.0275(5) Uani 1 1 d .
C1B C 0.6608(3) 0.8309(3) -0.0433(2) 0.0393(6) Uani 1 1 d .
H1BA H 0.5388 0.8512 -0.0441 0.059 Uiso 1 1 calc R
H1BB H 0.7205 0.7363 -0.0365 0.059 Uiso 1 1 calc R
H1BC H 0.6924 0.8662 -0.1071 0.059 Uiso 1 1 calc R
O1B O 0.70586(18) 0.88868(15) 0.04203(12) 0.0285(4) Uani 1 1 d .
O2A O 1.2823(2) 0.86267(17) 0.04580(14) 0.0417(4) Uani 1 1 d .
O1A O 0.9740(2) 0.81278(18) -0.00937(13) 0.0394(4) Uani 1 1 d .
C2 C 1.0671(3) 0.9008(2) 0.16882(17) 0.0258(5) Uani 1 1 d .
O2B O 1.2583(2) 0.69393(16) 0.14083(13) 0.0392(4) Uani 1 1 d .
C2A C 1.2135(3) 0.8175(2) 0.10897(18) 0.0288(5) Uani 1 1 d .
C2B C 1.3981(4) 0.6046(3) 0.0865(2) 0.0562(8) Uani 1 1 d .
H2BA H 1.4143 0.5147 0.1092 0.084 Uiso 1 1 calc R
H2BB H 1.5012 0.6205 0.1008 0.084 Uiso 1 1 calc R
H2BC H 1.3730 0.6187 0.0130 0.084 Uiso 1 1 calc R
O3 O 1.1636(2) 1.04016(17) 0.25825(14) 0.0415(4) Uani 1 1 d .
C3 C 1.1206(3) 0.9471(2) 0.26413(18) 0.0283(5) Uani 1 1 d .
C11 C 1.1255(3) 0.8674(2) 0.35620(18) 0.0287(5) Uani 1 1 d .
C12 C 1.0746(3) 0.7634(2) 0.37002(18) 0.0313(5) Uani 1 1 d .
H12A H 1.0254 0.7335 0.3173 0.038 Uiso 1 1 calc R
C13 C 1.1028(3) 0.7062(3) 0.46984(19) 0.0370(6) Uani 1 1 d .
H13A H 1.0752 0.6335 0.4926 0.044 Uiso 1 1 calc R
C14 C 1.1749(4) 0.7678(3) 0.5307(2) 0.0481(7) Uani 1 1 d .
H14A H 1.2027 0.7426 0.6008 0.058 Uiso 1 1 calc R
S15 S 1.20937(9) 0.89456(8) 0.46738(5) 0.0482(2) Uani 1 1 d .
N21 N 0.7718(2) 1.01863(17) 0.19357(14) 0.0245(4) Uani 1 1 d .
C22 C 0.6640(3) 0.9759(2) 0.24842(17) 0.0278(5) Uani 1 1 d .
H22A H 0.6765 0.8871 0.2484 0.033 Uiso 1 1 calc R
C23 C 0.5394(3) 1.0582(2) 0.30290(18) 0.0295(5) Uani 1 1 d .
H23A H 0.4659 1.0262 0.3406 0.035 Uiso 1 1 calc R
N24 N 0.4014(2) 1.27239(19) 0.36232(17) 0.0365(5) Uani 1 1 d .
C24 C 0.5170(3) 1.1922(2) 0.30448(18) 0.0292(5) Uani 1 1 d .
C24A C 0.2935(4) 1.2257(3) 0.4280(2) 0.0508(7) Uani 1 1 d .
H24A H 0.3640 1.1527 0.4738 0.076 Uiso 1 1 calc R
H24B H 0.2216 1.1968 0.3857 0.076 Uiso 1 1 calc R
H24C H 0.2227 1.2964 0.4683 0.076 Uiso 1 1 calc R
C24B C 0.3756(4) 1.4104(3) 0.3661(3) 0.0557(8) Uani 1 1 d .
H24D H 0.4582 1.4303 0.3231 0.084 Uiso 1 1 calc R
H24E H 0.3898 1.4289 0.4366 0.084 Uiso 1 1 calc R
H24F H 0.2614 1.4641 0.3412 0.084 Uiso 1 1 calc R
C25 C 0.6267(3) 1.2335(2) 0.24147(17) 0.0288(5) Uani 1 1 d .
H25A H 0.6129 1.3228 0.2359 0.035 Uiso 1 1 calc R
C26 C 0.7502(3) 1.1470(2) 0.18957(17) 0.0267(5) Uani 1 1 d .
H26A H 0.8237 1.1764 0.1494 0.032 Uiso 1 1 calc R
S100 S 0.81251(9) 0.55383(6) 0.27826(5) 0.0429(2) Uani 1 1 d .
C100 C 0.9482(4) 0.4541(4) 0.1837(3) 0.0607(8) Uani 1 1 d .
F101 F 1.0097(3) 0.3298(2) 0.2167(2) 0.0949(8) Uani 1 1 d .
O101 O 0.7612(4) 0.6808(2) 0.2288(2) 0.0867(9) Uani 1 1 d .
O102 O 0.6867(3) 0.4983(2) 0.2912(2) 0.0665(6) Uani 1 1 d .
F102 F 0.8605(3) 0.4638(2) 0.09795(16) 0.0893(7) Uani 1 1 d .
O103 O 0.9238(3) 0.5322(2) 0.36470(16) 0.0626(6) Uani 1 1 d .
F103 F 1.0752(4) 0.4880(4) 0.1600(2) 0.1216(11) Uani 1 1 d .

loop_
_atom_site_aniso_label
_atom_site_aniso_U_11
_atom_site_aniso_U_22
_atom_site_aniso_U_33
_atom_site_aniso_U_23
_atom_site_aniso_U_13
_atom_site_aniso_U_12
C1 0.0257(10) 0.0225(10) 0.0247(11) -0.0024(8) 0.0027(8) -0.0081(8)
C1A 0.0268(11) 0.0278(11) 0.0262(11) -0.0015(9) 0.0001(9) -0.0083(9)
C1B 0.0371(13) 0.0508(16) 0.0362(14) -0.0141(12) 0.0007(10) -0.0216(12)
O1B 0.0265(8) 0.0341(9) 0.0272(8) -0.0058(7) 0.0013(6) -0.0132(7)
O2A 0.0364(9) 0.0432(10) 0.0454(11) -0.0007(8) 0.0128(8) -0.0151(8)
O1A 0.0293(8) 0.0502(11) 0.0360(10) -0.0179(8) 0.0029(7) -0.0092(8)
C2 0.0293(11) 0.0218(10) 0.0262(11) 0.0010(8) 0.0015(8) -0.0097(9)
O2B 0.0400(9) 0.0313(9) 0.0356(10) -0.0014(7) 0.0076(7) -0.0009(7)
C2A 0.0254(11) 0.0304(12) 0.0285(12) -0.0018(9) -0.0016(9) -0.0079(9)
C2B 0.0522(17) 0.0422(16) 0.0515(18) -0.0065(13) 0.0126(14) 0.0094(13)
O3 0.0530(10) 0.0380(10) 0.0426(10) 0.0016(8) -0.0075(8) -0.0281(8)
C3 0.0247(10) 0.0277(11) 0.0333(12) -0.0045(9) -0.0001(9) -0.0102(9)
C11 0.0266(11) 0.0323(12) 0.0286(12) -0.0041(9) 0.0002(9) -0.0122(9)
C12 0.0340(12) 0.0331(12) 0.0291(12) -0.0038(10) 0.0019(9) -0.0150(10)
C13 0.0375(13) 0.0405(14) 0.0326(13) 0.0004(11) 0.0038(10) -0.0147(11)
C14 0.0576(17) 0.0630(19) 0.0276(13) 0.0052(12) -0.0065(12) -0.0280(15)
S15 0.0619(5) 0.0615(5) 0.0338(4) -0.0011(3) -0.0113(3) -0.0375(4)
N21 0.0251(9) 0.0236(9) 0.0246(9) -0.0046(7) 0.0024(7) -0.0083(7)
C22 0.0303(11) 0.0265(11) 0.0289(12) -0.0029(9) 0.0017(9) -0.0129(9)
C23 0.0285(11) 0.0323(12) 0.0294(12) -0.0044(9) 0.0029(9) -0.0129(9)
N24 0.0300(10) 0.0319(11) 0.0473(13) -0.0146(9) 0.0108(9) -0.0094(8)
C24 0.0261(11) 0.0313(12) 0.0294(12) -0.0065(9) -0.0014(9) -0.0089(9)
C24A 0.0450(15) 0.0552(17) 0.0594(19) -0.0240(15) 0.0273(13) -0.0241(13)
C24B 0.0478(16) 0.0369(15) 0.081(2) -0.0245(15) 0.0200(15) -0.0106(13)
C25 0.0302(11) 0.0246(11) 0.0308(12) -0.0022(9) -0.0016(9) -0.0089(9)
C26 0.0290(11) 0.0261(11) 0.0267(11) -0.0017(9) -0.0004(9) -0.0123(9)
S100 0.0612(4) 0.0294(3) 0.0438(4) -0.0019(3) -0.0048(3) -0.0234(3)
C100 0.069(2) 0.070(2) 0.054(2) -0.0057(17) 0.0018(16) -0.0374(18)
F101 0.0967(16) 0.0564(13) 0.0994(18) -0.0136(12) -0.0062(14) 0.0105(12)
O101 0.153(3) 0.0270(11) 0.0714(17) 0.0032(11) -0.0146(17) -0.0236(14)
O102 0.0594(13) 0.0716(15) 0.0832(17) -0.0150(13) 0.0066(12) -0.0397(12)
F102 0.1094(17) 0.0934(16) 0.0546(13) -0.0270(12) -0.0133(12) -0.0215(13)
O103 0.0857(16) 0.0752(15) 0.0442(12) -0.0004(11) -0.0121(11) -0.0502(13)
F103 0.109(2) 0.191(3) 0.098(2) -0.032(2) 0.0410(16) -0.091(2)

loop_
_atom_type_symbol
_atom_type_description
_atom_type_scat_dispersion_real
_atom_type_scat_dispersion_imag
_atom_type_scat_source
C C 0.0033 0.0016 'International Tables Vol C Tables 4.2.6.8 and 6.1.1.4'
H H 0.0000 0.0000 'International Tables Vol C Tables 4.2.6.8 and 6.1.1.4'
N N 0.0061 0.0033 'International Tables Vol C Tables 4.2.6.8 and 6.1.1.4'
O O 0.0106 0.0060 'International Tables Vol C Tables 4.2.6.8 and 6.1.1.4'
F F 0.0171 0.0103 'International Tables Vol C Tables 4.2.6.8 and 6.1.1.4'
S S 0.1246 0.1234 'International Tables Vol C Tables 4.2.6.8 and 6.1.1.4'

loop_
_geom_angle_atom_site_label_1
_geom_angle_atom_site_label_2
_geom_angle_atom_site_label_3
_geom_angle
C2 C1 N21 120.27(19)
C2 C1 C1A 121.12(19)
N21 C1 C1A 118.60(18)
O1A C1A O1B 125.8(2)
O1A C1A C1 121.68(19)
O1B C1A C1 112.52(18)
C1A O1B C1B 114.47(17)
C1 C2 C2A 121.9(2)
C1 C2 C3 124.80(19)
C2A C2 C3 113.26(18)
C2A O2B C2B 114.8(2)
O2A C2A O2B 126.8(2)
O2A C2A C2 122.5(2)
O2B C2A C2 110.56(18)
O3 C3 C11 125.0(2)
O3 C3 C2 120.2(2)
C11 C3 C2 114.65(19)
C12 C11 C3 128.6(2)
C12 C11 S15 111.19(18)
C3 C11 S15 120.14(17)
C11 C12 C13 113.0(2)
C14 C13 C12 111.9(2)
C13 C14 S15 112.8(2)
C14 S15 C11 91.18(12)
C26 N21 C22 119.84(18)
C26 N21 C1 119.46(17)
C22 N21 C1 120.70(18)
C23 C22 N21 121.0(2)
C22 C23 C24 120.9(2)
C24 N24 C24A 121.1(2)
C24 N24 C24B 122.9(2)
C24A N24 C24B 115.9(2)
N24 C24 C25 122.7(2)
N24 C24 C23 121.5(2)
C25 C24 C23 115.8(2)
C26 C25 C24 120.7(2)
C25 C26 N21 121.5(2)
O101 S100 O102 116.95(18)
O101 S100 O103 114.62(15)
O102 S100 O103 114.73(15)
O101 S100 C100 102.03(17)
O102 S100 C100 102.30(15)
O103 S100 C100 103.26(15)
F103 C100 F101 107.7(3)
F103 C100 F102 107.4(3)
F101 C100 F102 107.4(3)
F103 C100 S100 113.0(3)
F101 C100 S100 111.0(2)
F102 C100 S100 110.1(2)

loop_
_geom_bond_atom_site_label_1
_geom_bond_atom_site_label_2
_geom_bond_distance
C1 C2 1.326(3)
C1 N21 1.445(3)
C1 C1A 1.497(3)
C1A O1A 1.200(3)
C1A O1B 1.320(3)
C1B O1B 1.449(3)
O2A C2A 1.201(3)
C2 C2A 1.505(3)
C2 C3 1.518(3)
O2B C2A 1.317(3)
O2B C2B 1.457(3)
O3 C3 1.213(3)
C3 C11 1.442(3)
C11 C12 1.374(3)
C11 S15 1.723(2)
C12 C13 1.401(4)
C13 C14 1.368(4)
C14 S15 1.703(3)
N21 C26 1.363(3)
N21 C22 1.363(3)
C22 C23 1.355(3)
C23 C24 1.426(3)
N24 C24 1.331(3)
N24 C24A 1.464(3)
N24 C24B 1.466(3)
C24 C25 1.425(3)
C25 C26 1.351(3)
S100 O101 1.422(2)
S100 O102 1.426(2)
S100 O103 1.435(2)
S100 C100 1.824(4)
C100 F103 1.301(4)
C100 F101 1.323(4)
C100 F102 1.333(4)
